data_4065944
loop_
_publ_author_name
'Wang, Xi-Ying'
'Li, Yan'
'Ma, Qing'
'Zhang, Qian-Feng'

_publ_section_title
;
 Ruthenium Complexes with Dithiophosphonates [Ar(RO)PS2]&#x2212;and
 [Fc(RO)PS2]&#x2212;(Ar =p-CH3OC6H4, Fc = Fe(\h5-C5H4)(\h5-C5H5))
;
_journal_issue 12
_journal_name_full Organometallics
_journal_page_first 2752
_journal_paper_doi 10.1021/om100209k
_journal_volume 29
_journal_year 2010
_chemical_formula_sum 'C86 H74 O4 P6 Ru2 S4'
_chemical_formula_weight 1687.65
_chemical_name_systematic
; 
 ? 
;
_space_group_IT_number 2
_symmetry_cell_setting triclinic
_symmetry_space_group_name_Hall '-P 1'
_symmetry_space_group_name_H-M 'P -1'
_atom_sites_solution_hydrogens geom
_atom_sites_solution_primary direct
_atom_sites_solution_secondary difmap
_audit_creation_method SHELXL-97
_cell_angle_alpha 65.8430(10)
_cell_angle_beta 85.5020(10)
_cell_angle_gamma 71.4130(10)
_cell_formula_units_Z 1
_cell_length_a 10.53030(10)
_cell_length_b 14.36530(10)
_cell_length_c 14.42260(10)
_cell_measurement_reflns_used 9985
_cell_measurement_temperature 296(2)
_cell_measurement_theta_max 27.46
_cell_measurement_theta_min 2.34
_cell_volume 1883.41(3)
_computing_cell_refinement 'Bruker SMART'
_computing_data_collection 'Bruker SMART'
_computing_data_reduction 'Bruker SAINT'
_computing_molecular_graphics 'Bruker SHELXTL'
_computing_publication_material 'Bruker SHELXTL'
_computing_structure_refinement 'SHELXL-97 (Sheldrick, 1997)'
_computing_structure_solution 'SHELXS-97 (Sheldrick, 1990)'
_diffrn_ambient_temperature 296(2)
_diffrn_measured_fraction_theta_full 0.995
_diffrn_measured_fraction_theta_max 0.995
_diffrn_measurement_device_type 'CCD area detector'
_diffrn_measurement_method 'phi and omega scans'
_diffrn_radiation_monochromator graphite
_diffrn_radiation_source 'fine-focus sealed tube'
_diffrn_radiation_type MoK\a
_diffrn_radiation_wavelength 0.71073
_diffrn_reflns_av_R_equivalents 0.0321
_diffrn_reflns_av_sigmaI/netI 0.0293
_diffrn_reflns_limit_h_max 13
_diffrn_reflns_limit_h_min -13
_diffrn_reflns_limit_k_max 18
_diffrn_reflns_limit_k_min -18
_diffrn_reflns_limit_l_max 18
_diffrn_reflns_limit_l_min -18
_diffrn_reflns_number 35128
_diffrn_reflns_theta_full 27.50
_diffrn_reflns_theta_max 27.50
_diffrn_reflns_theta_min 1.74
_exptl_absorpt_coefficient_mu 0.692
_exptl_absorpt_correction_T_max 0.9216
_exptl_absorpt_correction_T_min 0.8627
_exptl_absorpt_correction_type multi-scan
_exptl_absorpt_process_details sadabs
_exptl_crystal_colour orange
_exptl_crystal_density_diffrn 1.488
_exptl_crystal_density_method 'not measured'
_exptl_crystal_description block
_exptl_crystal_F_000 864
_exptl_crystal_size_max 0.22
_exptl_crystal_size_mid 0.19
_exptl_crystal_size_min 0.12
_refine_diff_density_max 0.467
_refine_diff_density_min -0.288
_refine_diff_density_rms 0.057
_refine_ls_extinction_method none
_refine_ls_goodness_of_fit_ref 1.043
_refine_ls_hydrogen_treatment constr
_refine_ls_matrix_type full
_refine_ls_number_parameters 461
_refine_ls_number_reflns 8623
_refine_ls_number_restraints 0
_refine_ls_restrained_S_all 1.043
_refine_ls_R_factor_all 0.0374
_refine_ls_R_factor_gt 0.0290
_refine_ls_shift/su_max 0.001
_refine_ls_shift/su_mean 0.000
_refine_ls_structure_factor_coef Fsqd
_refine_ls_weighting_details 'calc w=1/[\s^2^(Fo^2^)+(0.0290P)^2^+0.7625P] where P=(Fo^2^+2Fc^2^)/3'
_refine_ls_weighting_scheme calc
_refine_ls_wR_factor_gt 0.0649
_refine_ls_wR_factor_ref 0.0691
_reflns_number_gt 7343
_reflns_number_total 8623
_reflns_threshold_expression >2sigma(I)
_cod_data_source_file om100209k_si_001.cif
_cod_data_source_block Cpd1_P1bar
_cod_depositor_comments
;
The following automatic conversions were performed:

'_symmetry_cell_setting' value 'Triclinic' changed to 'triclinic'
according to /home/saulius/struct/CIF-dictionaries/cif_core.dic
dictionary named 'cif_core.dic' version 2.4.1 from 2010-06-29.

Automatic conversion script
Id: cif_fix_values 1715 2011-07-08 13:25:40Z adriana 
;
_cod_original_sg_symbol_H-M P-1
_cod_database_code 4065944

loop_
_symmetry_equiv_pos_as_xyz
'x, y, z'
'-x, -y, -z'

loop_
_atom_site_label
_atom_site_type_symbol
_atom_site_fract_x
_atom_site_fract_y
_atom_site_fract_z
_atom_site_U_iso_or_equiv
_atom_site_adp_type
_atom_site_occupancy
_atom_site_symmetry_multiplicity
_atom_site_calc_flag
_atom_site_refinement_flags
Ru1 Ru 0.600903(15) 0.881190(12) 0.611517(11) 0.02606(5) Uani 1 1 d .
S1 S 0.51781(5) 0.92401(4) 0.43857(4) 0.02806(10) Uani 1 1 d .
S2 S 0.79163(5) 0.92326(5) 0.51866(4) 0.03478(12) Uani 1 1 d .
P1 P 0.67649(5) 0.98371(4) 0.38889(4) 0.02919(11) Uani 1 1 d .
P2 P 0.66032(6) 0.70444(4) 0.62810(4) 0.03348(12) Uani 1 1 d .
P3 P 0.70090(5) 0.85741(4) 0.76185(4) 0.03046(12) Uani 1 1 d .
O1 O 0.60685(13) 1.10616(11) 0.33677(11) 0.0337(3) Uani 1 1 d .
O2 O 0.9531(2) 0.86503(16) 0.05870(14) 0.0632(5) Uani 1 1 d .
C1 C 0.7680(2) 0.94124(17) 0.29471(15) 0.0326(4) Uani 1 1 d .
C2 C 0.6982(2) 0.9308(2) 0.22394(18) 0.0466(6) Uani 1 1 d .
H2 H 0.6065 0.9415 0.2285 0.056 Uiso 1 1 calc R
C3 C 0.7629(3) 0.9047(2) 0.14658(19) 0.0511(6) Uani 1 1 d .
H3 H 0.7150 0.8972 0.1000 0.061 Uiso 1 1 calc R
C4 C 0.8989(3) 0.88988(19) 0.13868(17) 0.0453(6) Uani 1 1 d .
C5 C 0.9699(2) 0.8994(2) 0.20828(19) 0.0479(6) Uani 1 1 d .
H5 H 1.0613 0.8900 0.2028 0.057 Uiso 1 1 calc R
C6 C 0.9043(2) 0.9234(2) 0.28704(18) 0.0435(5) Uani 1 1 d .
H6 H 0.9532 0.9274 0.3355 0.052 Uiso 1 1 calc R
C7 C 1.0912(3) 0.8528(3) 0.0444(2) 0.0751(9) Uani 1 1 d .
H7A H 1.1091 0.9157 0.0408 0.113 Uiso 1 1 calc R
H7B H 1.1141 0.8437 -0.0178 0.113 Uiso 1 1 calc R
H7C H 1.1439 0.7909 0.1005 0.113 Uiso 1 1 calc R
C11 C 0.7696(2) 0.67971(17) 0.52957(17) 0.0410(5) Uani 1 1 d .
C12 C 0.7211(3) 0.6707(2) 0.44759(19) 0.0586(7) Uani 1 1 d .
H12 H 0.6320 0.6737 0.4435 0.070 Uiso 1 1 calc R
C13 C 0.8057(5) 0.6572(2) 0.3716(2) 0.0801(11) Uani 1 1 d .
H13 H 0.7731 0.6504 0.3174 0.096 Uiso 1 1 calc R
C14 C 0.9361(5) 0.6538(2) 0.3764(3) 0.0874(13) Uani 1 1 d .
H14 H 0.9918 0.6448 0.3254 0.105 Uiso 1 1 calc R
C15 C 0.9852(3) 0.6636(2) 0.4558(3) 0.0773(10) Uani 1 1 d .
H15 H 1.0743 0.6607 0.4588 0.093 Uiso 1 1 calc R
C16 C 0.9023(3) 0.6780(2) 0.5320(2) 0.0540(7) Uani 1 1 d .
H16 H 0.9357 0.6864 0.5848 0.065 Uiso 1 1 calc R
C21 C 0.5206(3) 0.65819(19) 0.61302(18) 0.0447(6) Uani 1 1 d .
C22 C 0.5488(3) 0.5505(2) 0.6296(2) 0.0652(8) Uani 1 1 d .
H22 H 0.6363 0.5042 0.6474 0.078 Uiso 1 1 calc R
C23 C 0.4481(4) 0.5122(3) 0.6197(3) 0.0792(10) Uani 1 1 d .
H23 H 0.4683 0.4407 0.6301 0.095 Uiso 1 1 calc R
C24 C 0.3199(4) 0.5788(3) 0.5950(2) 0.0776(10) Uani 1 1 d .
H24 H 0.2524 0.5523 0.5892 0.093 Uiso 1 1 calc R
C25 C 0.2887(3) 0.6853(3) 0.5785(2) 0.0616(7) Uani 1 1 d .
H25 H 0.2005 0.7305 0.5617 0.074 Uiso 1 1 calc R
C26 C 0.3902(3) 0.7247(2) 0.58720(18) 0.0465(6) Uani 1 1 d .
H26 H 0.3695 0.7968 0.5754 0.056 Uiso 1 1 calc R
C31 C 0.7389(2) 0.58603(17) 0.74506(17) 0.0412(5) Uani 1 1 d .
C32 C 0.6657(3) 0.5714(2) 0.83137(18) 0.0503(6) Uani 1 1 d .
H32 H 0.5809 0.6199 0.8275 0.060 Uiso 1 1 calc R
C33 C 0.7169(4) 0.4859(2) 0.9227(2) 0.0669(8) Uani 1 1 d .
H33 H 0.6677 0.4780 0.9803 0.080 Uiso 1 1 calc R
C34 C 0.8407(4) 0.4124(2) 0.9286(2) 0.0761(10) Uani 1 1 d .
H34 H 0.8752 0.3550 0.9904 0.091 Uiso 1 1 calc R
C35 C 0.9128(3) 0.4231(2) 0.8447(2) 0.0696(9) Uani 1 1 d .
H35 H 0.9957 0.3723 0.8489 0.084 Uiso 1 1 calc R
C36 C 0.8629(3) 0.5102(2) 0.7522(2) 0.0552(7) Uani 1 1 d .
H36 H 0.9129 0.5174 0.6950 0.066 Uiso 1 1 calc R
C41 C 0.6450(2) 0.78077(17) 0.88578(16) 0.0374(5) Uani 1 1 d .
C42 C 0.5141(3) 0.7775(2) 0.89022(19) 0.0471(6) Uani 1 1 d .
H42 H 0.4574 0.8141 0.8315 0.057 Uiso 1 1 calc R
C43 C 0.4670(3) 0.7198(2) 0.9819(2) 0.0607(7) Uani 1 1 d .
H43 H 0.3792 0.7182 0.9843 0.073 Uiso 1 1 calc R
C44 C 0.5503(4) 0.6656(2) 1.0683(2) 0.0673(9) Uani 1 1 d .
H44 H 0.5200 0.6248 1.1289 0.081 Uiso 1 1 calc R
C45 C 0.6778(3) 0.6709(2) 1.0661(2) 0.0668(8) Uani 1 1 d .
H45 H 0.7327 0.6358 1.1258 0.080 Uiso 1 1 calc R
C46 C 0.7262(3) 0.7284(2) 0.97540(18) 0.0540(7) Uani 1 1 d .
H46 H 0.8130 0.7318 0.9746 0.065 Uiso 1 1 calc R
C51 C 0.8847(2) 0.79377(19) 0.77844(16) 0.0378(5) Uani 1 1 d .
C52 C 0.9387(3) 0.6833(2) 0.8171(2) 0.0608(7) Uani 1 1 d .
H52 H 0.8819 0.6413 0.8380 0.073 Uiso 1 1 calc R
C53 C 1.0769(3) 0.6339(3) 0.8251(3) 0.0729(9) Uani 1 1 d .
H53 H 1.1113 0.5593 0.8510 0.088 Uiso 1 1 calc R
C54 C 1.1622(3) 0.6932(3) 0.7957(2) 0.0687(9) Uani 1 1 d .
H54 H 1.2544 0.6599 0.8004 0.082 Uiso 1 1 calc R
C55 C 1.1107(3) 0.8008(3) 0.7596(3) 0.0955(13) Uani 1 1 d .
H55 H 1.1681 0.8422 0.7405 0.115 Uiso 1 1 calc R
C56 C 0.9727(3) 0.8511(2) 0.7503(3) 0.0779(10) Uani 1 1 d .
H56 H 0.9396 0.9258 0.7243 0.093 Uiso 1 1 calc R
C61 C 0.6824(2) 0.98457(17) 0.77456(16) 0.0349(5) Uani 1 1 d .
C62 C 0.6385(2) 0.9998(2) 0.86235(18) 0.0456(6) Uani 1 1 d .
H62 H 0.6237 0.9433 0.9187 0.055 Uiso 1 1 calc R
C63 C 0.6167(3) 1.0981(2) 0.8667(2) 0.0580(7) Uani 1 1 d .
H63 H 0.5873 1.1073 0.9259 0.070 Uiso 1 1 calc R
C64 C 0.6383(3) 1.1822(2) 0.7840(2) 0.0626(8) Uani 1 1 d .
H64 H 0.6219 1.2485 0.7867 0.075 Uiso 1 1 calc R
C65 C 0.6840(3) 1.1682(2) 0.6973(2) 0.0531(6) Uani 1 1 d .
H65 H 0.7005 1.2248 0.6419 0.064 Uiso 1 1 calc R
C66 C 0.7058(2) 1.06999(18) 0.69214(18) 0.0410(5) Uani 1 1 d .
H66 H 0.7363 1.0613 0.6330 0.049 Uiso 1 1 calc R

loop_
_atom_site_aniso_label
_atom_site_aniso_U_11
_atom_site_aniso_U_22
_atom_site_aniso_U_33
_atom_site_aniso_U_23
_atom_site_aniso_U_13
_atom_site_aniso_U_12
Ru1 0.03164(9) 0.02372(9) 0.02425(8) -0.01115(6) 0.00230(6) -0.00884(6)
S1 0.0329(2) 0.0262(2) 0.0273(2) -0.0123(2) 0.00201(19) -0.01026(19)
S2 0.0341(3) 0.0415(3) 0.0325(3) -0.0174(2) 0.0030(2) -0.0138(2)
P1 0.0322(3) 0.0293(3) 0.0285(3) -0.0139(2) 0.0049(2) -0.0106(2)
P2 0.0454(3) 0.0258(3) 0.0304(3) -0.0133(2) 0.0017(2) -0.0100(2)
P3 0.0358(3) 0.0300(3) 0.0264(3) -0.0130(2) 0.0012(2) -0.0092(2)
O1 0.0337(7) 0.0323(8) 0.0365(8) -0.0154(6) 0.0079(6) -0.0118(6)
O2 0.0734(12) 0.0718(13) 0.0494(11) -0.0375(10) 0.0234(9) -0.0165(10)
C1 0.0370(11) 0.0322(11) 0.0287(10) -0.0133(9) 0.0053(8) -0.0106(9)
C2 0.0385(12) 0.0621(16) 0.0425(13) -0.0287(12) 0.0041(10) -0.0104(11)
C3 0.0519(14) 0.0651(17) 0.0407(13) -0.0301(13) -0.0008(11) -0.0118(12)
C4 0.0568(14) 0.0412(13) 0.0342(12) -0.0168(10) 0.0137(10) -0.0111(11)
C5 0.0407(12) 0.0557(16) 0.0543(15) -0.0290(13) 0.0172(11) -0.0187(11)
C6 0.0421(12) 0.0511(15) 0.0464(13) -0.0276(12) 0.0077(10) -0.0173(11)
C7 0.084(2) 0.074(2) 0.071(2) -0.0392(17) 0.0437(17) -0.0249(17)
C11 0.0590(14) 0.0242(11) 0.0349(12) -0.0135(9) 0.0064(10) -0.0056(10)
C12 0.099(2) 0.0401(15) 0.0418(14) -0.0217(12) 0.0067(14) -0.0229(14)
C13 0.158(4) 0.0515(19) 0.0435(16) -0.0293(14) 0.023(2) -0.040(2)
C14 0.144(4) 0.0413(17) 0.064(2) -0.0272(15) 0.049(2) -0.015(2)
C15 0.075(2) 0.0524(18) 0.075(2) -0.0170(16) 0.0301(17) 0.0001(15)
C16 0.0618(16) 0.0386(14) 0.0476(15) -0.0140(12) 0.0090(12) -0.0038(12)
C21 0.0655(16) 0.0364(13) 0.0400(13) -0.0163(10) 0.0032(11) -0.0251(12)
C22 0.086(2) 0.0411(15) 0.075(2) -0.0228(14) -0.0105(16) -0.0265(15)
C23 0.118(3) 0.0474(18) 0.083(2) -0.0199(17) -0.020(2) -0.0417(19)
C24 0.113(3) 0.073(2) 0.072(2) -0.0232(18) -0.003(2) -0.067(2)
C25 0.0680(18) 0.073(2) 0.0601(17) -0.0298(15) 0.0079(14) -0.0409(16)
C26 0.0582(15) 0.0463(14) 0.0459(14) -0.0213(12) 0.0072(11) -0.0280(12)
C31 0.0630(14) 0.0253(11) 0.0336(11) -0.0118(9) -0.0018(10) -0.0111(10)
C32 0.0777(18) 0.0366(13) 0.0406(13) -0.0175(11) 0.0089(12) -0.0220(12)
C33 0.117(3) 0.0456(16) 0.0388(14) -0.0153(12) 0.0130(15) -0.0313(17)
C34 0.138(3) 0.0377(16) 0.0375(15) -0.0060(12) -0.0129(17) -0.0159(18)
C35 0.101(2) 0.0358(15) 0.0495(16) -0.0120(13) -0.0149(16) 0.0048(15)
C36 0.0753(18) 0.0352(14) 0.0422(14) -0.0140(11) -0.0021(12) -0.0018(12)
C41 0.0513(13) 0.0323(12) 0.0294(11) -0.0146(9) 0.0060(9) -0.0123(10)
C42 0.0548(14) 0.0410(14) 0.0435(13) -0.0168(11) 0.0115(11) -0.0150(11)
C43 0.0717(18) 0.0527(17) 0.0580(17) -0.0233(14) 0.0296(15) -0.0252(14)
C44 0.103(2) 0.0449(16) 0.0436(16) -0.0148(13) 0.0322(16) -0.0201(16)
C45 0.092(2) 0.0567(18) 0.0307(13) -0.0107(12) 0.0042(14) -0.0061(16)
C46 0.0681(17) 0.0566(16) 0.0320(12) -0.0164(12) 0.0015(11) -0.0145(13)
C51 0.0386(11) 0.0439(13) 0.0281(10) -0.0163(10) 0.0001(9) -0.0068(10)
C52 0.0517(15) 0.0514(17) 0.085(2) -0.0376(16) -0.0102(14) -0.0064(12)
C53 0.0603(18) 0.0594(19) 0.092(2) -0.0407(18) -0.0115(17) 0.0075(15)
C54 0.0394(14) 0.089(2) 0.0544(17) -0.0216(16) 0.0055(12) -0.0015(15)
C55 0.0442(16) 0.075(2) 0.123(3) 0.003(2) 0.0116(18) -0.0201(16)
C56 0.0421(14) 0.0492(17) 0.111(3) -0.0047(17) 0.0063(16) -0.0121(13)
C61 0.0365(11) 0.0361(12) 0.0358(11) -0.0187(10) -0.0049(9) -0.0090(9)
C62 0.0572(14) 0.0436(14) 0.0404(13) -0.0223(11) -0.0021(11) -0.0134(11)
C63 0.0754(18) 0.0542(17) 0.0554(16) -0.0372(14) 0.0002(14) -0.0136(14)
C64 0.082(2) 0.0425(16) 0.0698(19) -0.0331(15) -0.0108(15) -0.0106(14)
C65 0.0681(17) 0.0400(14) 0.0527(15) -0.0154(12) -0.0097(13) -0.0207(12)
C66 0.0464(12) 0.0395(13) 0.0402(12) -0.0172(10) -0.0048(10) -0.0142(10)

loop_
_atom_type_symbol
_atom_type_description
_atom_type_scat_dispersion_real
_atom_type_scat_dispersion_imag
_atom_type_scat_source
C C 0.0033 0.0016 'International Tables Vol C Tables 4.2.6.8 and 6.1.1.4'
H H 0.0000 0.0000 'International Tables Vol C Tables 4.2.6.8 and 6.1.1.4'
O O 0.0106 0.0060 'International Tables Vol C Tables 4.2.6.8 and 6.1.1.4'
P P 0.1023 0.0942 'International Tables Vol C Tables 4.2.6.8 and 6.1.1.4'
S S 0.1246 0.1234 'International Tables Vol C Tables 4.2.6.8 and 6.1.1.4'
Ru Ru -1.2594 0.8363 'International Tables Vol C Tables 4.2.6.8 and 6.1.1.4'

loop_
_geom_angle_atom_site_label_1
_geom_angle_atom_site_label_2
_geom_angle_atom_site_label_3
_geom_angle
_geom_angle_site_symmetry_1
_geom_angle_site_symmetry_3
O1 Ru1 P2 96.72(4) 2_676 .
O1 Ru1 P3 97.76(4) 2_676 .
P2 Ru1 P3 101.00(2) . .
O1 Ru1 S2 162.35(4) 2_676 .
P2 Ru1 S2 96.93(2) . .
P3 Ru1 S2 90.574(19) . .
O1 Ru1 S1 89.32(4) 2_676 .
P2 Ru1 S1 83.626(18) . .
P3 Ru1 S1 170.974(19) . .
S2 Ru1 S1 81.123(17) . .
O1 Ru1 S1 73.96(4) 2_676 2_676
P2 Ru1 S1 162.968(19) . 2_676
P3 Ru1 S1 94.464(18) . 2_676
S2 Ru1 S1 89.964(18) . 2_676
S1 Ru1 S1 82.071(17) . 2_676
P1 S1 Ru1 85.59(2) . .
P1 S1 Ru1 80.14(2) . 2_676
Ru1 S1 Ru1 97.929(17) . 2_676
P1 S2 Ru1 87.80(2) . .
O1 P1 C1 107.70(9) . .
O1 P1 S2 118.89(6) . .
C1 P1 S2 111.25(7) . .
O1 P1 S1 103.09(6) . .
C1 P1 S1 113.26(7) . .
S2 P1 S1 102.43(3) . .
C11 P2 C31 102.89(10) . .
C11 P2 C21 101.22(11) . .
C31 P2 C21 95.83(11) . .
C11 P2 Ru1 113.10(7) . .
C31 P2 Ru1 124.22(7) . .
C21 P2 Ru1 116.05(8) . .
C41 P3 C51 102.38(10) . .
C41 P3 C61 100.53(10) . .
C51 P3 C61 101.52(10) . .
C41 P3 Ru1 119.97(8) . .
C51 P3 Ru1 115.52(7) . .
C61 P3 Ru1 114.23(7) . .
P1 O1 Ru1 101.08(7) . 2_676
C4 O2 C7 117.7(2) . .
C6 C1 C2 118.3(2) . .
C6 C1 P1 122.67(17) . .
C2 C1 P1 118.92(16) . .
C3 C2 C1 121.0(2) . .
C3 C2 H2 119.5 . .
C1 C2 H2 119.5 . .
C2 C3 C4 119.8(2) . .
C2 C3 H3 120.1 . .
C4 C3 H3 120.1 . .
C5 C4 O2 124.7(2) . .
C5 C4 C3 120.2(2) . .
O2 C4 C3 115.1(2) . .
C4 C5 C6 119.5(2) . .
C4 C5 H5 120.2 . .
C6 C5 H5 120.2 . .
C1 C6 C5 121.2(2) . .
C1 C6 H6 119.4 . .
C5 C6 H6 119.4 . .
O2 C7 H7A 109.5 . .
O2 C7 H7B 109.5 . .
H7A C7 H7B 109.5 . .
O2 C7 H7C 109.5 . .
H7A C7 H7C 109.5 . .
H7B C7 H7C 109.5 . .
C12 C11 C16 118.5(2) . .
C12 C11 P2 121.8(2) . .
C16 C11 P2 119.49(19) . .
C11 C12 C13 120.1(3) . .
C11 C12 H12 119.9 . .
C13 C12 H12 119.9 . .
C14 C13 C12 120.4(3) . .
C14 C13 H13 119.8 . .
C12 C13 H13 119.8 . .
C13 C14 C15 120.4(3) . .
C13 C14 H14 119.8 . .
C15 C14 H14 119.8 . .
C14 C15 C16 120.2(3) . .
C14 C15 H15 119.9 . .
C16 C15 H15 119.9 . .
C15 C16 C11 120.4(3) . .
C15 C16 H16 119.8 . .
C11 C16 H16 119.8 . .
C26 C21 C22 118.3(2) . .
C26 C21 P2 123.04(18) . .
C22 C21 P2 118.6(2) . .
C23 C22 C21 120.7(3) . .
C23 C22 H22 119.6 . .
C21 C22 H22 119.6 . .
C24 C23 C22 120.1(3) . .
C24 C23 H23 119.9 . .
C22 C23 H23 119.9 . .
C23 C24 C25 120.6(3) . .
C23 C24 H24 119.7 . .
C25 C24 H24 119.7 . .
C24 C25 C26 119.5(3) . .
C24 C25 H25 120.2 . .
C26 C25 H25 120.2 . .
C21 C26 C25 120.6(3) . .
C21 C26 H26 119.7 . .
C25 C26 H26 119.7 . .
C36 C31 C32 118.2(2) . .
C36 C31 P2 125.03(19) . .
C32 C31 P2 116.70(18) . .
C33 C32 C31 120.9(3) . .
C33 C32 H32 119.6 . .
C31 C32 H32 119.6 . .
C34 C33 C32 120.0(3) . .
C34 C33 H33 120.0 . .
C32 C33 H33 120.0 . .
C35 C34 C33 120.3(3) . .
C35 C34 H34 119.8 . .
C33 C34 H34 119.8 . .
C34 C35 C36 120.2(3) . .
C34 C35 H35 119.9 . .
C36 C35 H35 119.9 . .
C31 C36 C35 120.3(3) . .
C31 C36 H36 119.8 . .
C35 C36 H36 119.8 . .
C42 C41 C46 118.5(2) . .
C42 C41 P3 118.22(17) . .
C46 C41 P3 123.28(19) . .
C41 C42 C43 120.6(3) . .
C41 C42 H42 119.7 . .
C43 C42 H42 119.7 . .
C44 C43 C42 119.8(3) . .
C44 C43 H43 120.1 . .
C42 C43 H43 120.1 . .
C45 C44 C43 120.4(3) . .
C45 C44 H44 119.8 . .
C43 C44 H44 119.8 . .
C44 C45 C46 120.5(3) . .
C44 C45 H45 119.8 . .
C46 C45 H45 119.8 . .
C45 C46 C41 120.2(3) . .
C45 C46 H46 119.9 . .
C41 C46 H46 119.9 . .
C56 C51 C52 117.0(2) . .
C56 C51 P3 123.00(19) . .
C52 C51 P3 119.9(2) . .
C51 C52 C53 120.8(3) . .
C51 C52 H52 119.6 . .
C53 C52 H52 119.6 . .
C54 C53 C52 120.9(3) . .
C54 C53 H53 119.6 . .
C52 C53 H53 119.6 . .
C55 C54 C53 118.7(3) . .
C55 C54 H54 120.6 . .
C53 C54 H54 120.6 . .
C54 C55 C56 120.9(3) . .
C54 C55 H55 119.5 . .
C56 C55 H55 119.5 . .
C51 C56 C55 121.6(3) . .
C51 C56 H56 119.2 . .
C55 C56 H56 119.2 . .
C66 C61 C62 118.3(2) . .
C66 C61 P3 119.41(16) . .
C62 C61 P3 122.20(18) . .
C63 C62 C61 120.8(2) . .
C63 C62 H62 119.6 . .
C61 C62 H62 119.6 . .
C64 C63 C62 120.2(2) . .
C64 C63 H63 119.9 . .
C62 C63 H63 119.9 . .
C65 C64 C63 120.0(2) . .
C65 C64 H64 120.0 . .
C63 C64 H64 120.0 . .
C64 C65 C66 120.2(3) . .
C64 C65 H65 119.9 . .
C66 C65 H65 119.9 . .
C65 C66 C61 120.6(2) . .
C65 C66 H66 119.7 . .
C61 C66 H66 119.7 . .

loop_
_geom_bond_atom_site_label_1
_geom_bond_atom_site_label_2
_geom_bond_distance
_geom_bond_site_symmetry_2
Ru1 O1 2.2309(14) 2_676
Ru1 P2 2.3257(6) .
Ru1 P3 2.3344(5) .
Ru1 S2 2.4253(5) .
Ru1 S1 2.4717(5) .
Ru1 S1 2.4844(5) 2_676
S1 P1 2.0649(7) .
S1 Ru1 2.4844(5) 2_676
S2 P1 2.0203(7) .
P1 O1 1.5424(15) .
P1 C1 1.801(2) .
P2 C11 1.835(2) .
P2 C31 1.843(2) .
P2 C21 1.856(3) .
P3 C41 1.841(2) .
P3 C51 1.845(2) .
P3 C61 1.857(2) .
O1 Ru1 2.2309(13) 2_676
O2 C4 1.374(3) .
O2 C7 1.417(3) .
C1 C6 1.379(3) .
C1 C2 1.385(3) .
C2 C3 1.382(3) .
C2 H2 0.9300 .
C3 C4 1.382(3) .
C3 H3 0.9300 .
C4 C5 1.372(3) .
C5 C6 1.390(3) .
C5 H5 0.9300 .
C6 H6 0.9300 .
C7 H7A 0.9600 .
C7 H7B 0.9600 .
C7 H7C 0.9600 .
C11 C12 1.392(3) .
C11 C16 1.393(4) .
C12 C13 1.394(4) .
C12 H12 0.9300 .
C13 C14 1.365(5) .
C13 H13 0.9300 .
C14 C15 1.367(5) .
C14 H14 0.9300 .
C15 C16 1.390(4) .
C15 H15 0.9300 .
C16 H16 0.9300 .
C21 C26 1.375(3) .
C21 C22 1.398(3) .
C22 C23 1.380(4) .
C22 H22 0.9300 .
C23 C24 1.356(5) .
C23 H23 0.9300 .
C24 C25 1.378(4) .
C24 H24 0.9300 .
C25 C26 1.395(4) .
C25 H25 0.9300 .
C26 H26 0.9300 .
C31 C36 1.387(3) .
C31 C32 1.388(3) .
C32 C33 1.378(4) .
C32 H32 0.9300 .
C33 C34 1.374(4) .
C33 H33 0.9300 .
C34 C35 1.358(4) .
C34 H34 0.9300 .
C35 C36 1.394(4) .
C35 H35 0.9300 .
C36 H36 0.9300 .
C41 C42 1.390(3) .
C41 C46 1.391(3) .
C42 C43 1.394(3) .
C42 H42 0.9300 .
C43 C44 1.368(4) .
C43 H43 0.9300 .
C44 C45 1.366(5) .
C44 H44 0.9300 .
C45 C46 1.390(4) .
C45 H45 0.9300 .
C46 H46 0.9300 .
C51 C56 1.362(4) .
C51 C52 1.379(3) .
C52 C53 1.391(4) .
C52 H52 0.9300 .
C53 C54 1.357(5) .
C53 H53 0.9300 .
C54 C55 1.344(5) .
C54 H54 0.9300 .
C55 C56 1.391(4) .
C55 H55 0.9300 .
C56 H56 0.9300 .
C61 C66 1.390(3) .
C61 C62 1.391(3) .
C62 C63 1.383(3) .
C62 H62 0.9300 .
C63 C64 1.374(4) .
C63 H63 0.9300 .
C64 C65 1.372(4) .
C64 H64 0.9300 .
C65 C66 1.389(3) .
C65 H65 0.9300 .
C66 H66 0.9300 .
